data_7211151
loop_
_publ_author_name
'Fu, Ruibiao'
'Hu, Shengmin'
'Wu, Xintao'

_publ_section_title
;
 Two new molecular zinc phosphonates with bright luminescence for sensing
 UV radiation
;
_journal_issue 44
_journal_name_full CrystEngComm
_journal_page_first 8937
_journal_paper_doi 10.1039/c3ce41298a
_journal_volume 15
_journal_year 2013
_chemical_formula_sum 'C108 H146 N10 O32 P6 Zn7'
_chemical_formula_weight 2739.76
_chemical_name_systematic
; 
 ? 
;
_space_group_IT_number 14
_symmetry_cell_setting monoclinic
_symmetry_space_group_name_Hall '-P 2yn'
_symmetry_space_group_name_H-M 'P 1 21/n 1'
_atom_sites_solution_hydrogens geom
_atom_sites_solution_primary direct
_atom_sites_solution_secondary difmap
_audit_creation_method SHELXL-97
_cell_angle_alpha 90.00
_cell_angle_beta 103.286(7)
_cell_angle_gamma 90.00
_cell_formula_units_Z 2
_cell_length_a 15.789(6)
_cell_length_b 18.802(7)
_cell_length_c 20.840(8)
_cell_measurement_reflns_used 20328
_cell_measurement_temperature 293(2)
_cell_measurement_theta_max 27.4855
_cell_measurement_theta_min 2.1323
_cell_volume 6021(4)
_computing_cell_refinement 'CrystalClear (Rigaku Inc., 2007)'
_computing_data_collection 'CrystalClear (Rigaku Inc., 2007)'
_computing_data_reduction 'CrystalClear (Rigaku Inc., 2007)'
_computing_molecular_graphics 'Bruker SHELXTL'
_computing_publication_material 'Bruker SHELXTL'
_computing_structure_refinement 'SHELXL-97 (Sheldrick, 1997)'
_computing_structure_solution 'SHELXS-97 (Sheldrick, 1990)'
_diffrn_ambient_temperature 293(2)
_diffrn_measured_fraction_theta_full 0.983
_diffrn_measured_fraction_theta_max 0.983
_diffrn_measurement_device_type 'Saturn724+ (2x2 bin mode)'
_diffrn_measurement_method '\w scans'
_diffrn_radiation_monochromator graphite
_diffrn_radiation_source 'fine-focus sealed tube'
_diffrn_radiation_type MoK\a
_diffrn_radiation_wavelength 0.71073
_diffrn_reflns_av_R_equivalents 0.0364
_diffrn_reflns_av_sigmaI/netI 0.0518
_diffrn_reflns_limit_h_max 19
_diffrn_reflns_limit_h_min -20
_diffrn_reflns_limit_k_max 24
_diffrn_reflns_limit_k_min -24
_diffrn_reflns_limit_l_max 26
_diffrn_reflns_limit_l_min -24
_diffrn_reflns_number 50745
_diffrn_reflns_theta_full 27.53
_diffrn_reflns_theta_max 27.53
_diffrn_reflns_theta_min 2.13
_exptl_absorpt_coefficient_mu 1.530
_exptl_absorpt_correction_T_max 1.0000
_exptl_absorpt_correction_T_min 0.7524
_exptl_absorpt_correction_type multi-scan
_exptl_absorpt_process_details 'CrystalClear (Rigaku Inc., 2007)'
_exptl_crystal_colour colorless
_exptl_crystal_density_diffrn 1.511
_exptl_crystal_density_method 'not measured'
_exptl_crystal_description prism
_exptl_crystal_F_000 2840
_exptl_crystal_size_max 0.2200
_exptl_crystal_size_mid 0.1900
_exptl_crystal_size_min 0.1500
_refine_diff_density_max 1.070
_refine_diff_density_min -0.503
_refine_diff_density_rms 0.103
_refine_ls_extinction_method none
_refine_ls_goodness_of_fit_ref 1.039
_refine_ls_hydrogen_treatment constr
_refine_ls_matrix_type full
_refine_ls_number_parameters 736
_refine_ls_number_reflns 13638
_refine_ls_number_restraints 57
_refine_ls_restrained_S_all 1.060
_refine_ls_R_factor_all 0.0595
_refine_ls_R_factor_gt 0.0451
_refine_ls_shift/su_max 0.002
_refine_ls_shift/su_mean 0.000
_refine_ls_structure_factor_coef Fsqd
_refine_ls_weighting_details 'calc w=1/[\s^2^(Fo^2^)+(0.0744P)^2^+0.0000P] where P=(Fo^2^+2Fc^2^)/3'
_refine_ls_weighting_scheme calc
_refine_ls_wR_factor_gt 0.1227
_refine_ls_wR_factor_ref 0.1338
_reflns_number_gt 10860
_reflns_number_total 13638
_reflns_threshold_expression >2sigma(I)
_cod_data_source_file c3ce41298a.txt
_cod_data_source_block f1
_cod_depositor_comments
;
The following automatic conversions were performed:

'_exptl_absorpt_correction_type' value 'Multi-scan' changed to
'multi-scan' according to
/home/saulius/struct/CIF-dictionaries/cif_core.dic dictionary named
'cif_core.dic' version 2.4.2 from 2011-04-26.

Automatic conversion script
Id: cif_fix_values 1891 2012-01-12 08:04:46Z andrius 
;
_cod_original_sg_symbol_H-M P2(1)/n
_cod_database_code 7211151

loop_
_symmetry_equiv_pos_as_xyz
'x, y, z'
'-x+1/2, y+1/2, -z+1/2'
'-x, -y, -z'
'x-1/2, -y-1/2, z-1/2'

loop_
_atom_site_label
_atom_site_type_symbol
_atom_site_fract_x
_atom_site_fract_y
_atom_site_fract_z
_atom_site_U_iso_or_equiv
_atom_site_adp_type
_atom_site_occupancy
_atom_site_symmetry_multiplicity
_atom_site_calc_flag
_atom_site_refinement_flags
Zn1 Zn 0.5000 0.0000 0.5000 0.02813(12) Uani 1 2 d S
Zn2 Zn 0.63170(2) -0.100972(17) 0.636305(17) 0.03178(10) Uani 1 1 d .
Zn3 Zn 0.42591(2) 0.157663(18) 0.577323(19) 0.03518(10) Uani 1 1 d .
Zn4 Zn 0.34472(2) -0.070082(18) 0.591793(19) 0.03468(10) Uani 1 1 d .
P1 P 0.52410(5) 0.16637(4) 0.46179(4) 0.03103(17) Uani 1 1 d .
P2 P 0.30087(5) 0.05422(4) 0.48754(4) 0.03150(17) Uani 1 1 d .
P3 P 0.50220(5) 0.01900(4) 0.65641(4) 0.03249(17) Uani 1 1 d .
O1 O 0.50094(13) 0.11248(10) 0.51028(10) 0.0320(4) Uani 1 1 d .
O2 O 0.45048(14) 0.17559(11) 0.40079(11) 0.0388(5) Uani 1 1 d .
O3 O 0.61178(14) 0.15301(11) 0.44620(13) 0.0423(6) Uani 1 1 d .
O4 O 0.38737(19) 0.22747(13) 0.63993(14) 0.0568(7) Uani 1 1 d .
O5 O 0.4228(2) 0.32992(17) 0.69135(16) 0.0749(9) Uani 1 1 d .
O6 O 0.37268(12) -0.00002(10) 0.51577(11) 0.0314(4) Uani 1 1 d .
O7 O 0.31370(13) 0.12390(11) 0.52536(12) 0.0409(5) Uani 1 1 d .
O8 O 0.28674(13) 0.06331(12) 0.41353(12) 0.0417(5) Uani 1 1 d .
O9 O 0.27595(16) -0.13280(14) 0.64514(14) 0.0536(7) Uani 1 1 d .
O10 O 0.14727(19) -0.18272(15) 0.63552(16) 0.0640(8) Uani 1 1 d .
O11 O 0.54235(12) -0.01469(10) 0.60312(10) 0.0306(4) Uani 1 1 d .
O12 O 0.49081(16) 0.09860(11) 0.64962(12) 0.0454(6) Uani 1 1 d .
O13 O 0.42116(14) -0.02023(13) 0.66444(11) 0.0413(5) Uani 1 1 d .
O14 O 0.73209(15) -0.15903(12) 0.69722(12) 0.0430(5) Uani 1 1 d .
O15 O 0.83371(16) -0.14674(16) 0.78993(15) 0.0657(8) Uani 1 1 d .
O16 O 0.3048(3) -0.0988(2) 0.3887(2) 0.1098(14) Uani 1 1 d .
H1 H 0.3560 -0.0985 0.3820 0.132 Uiso 1 1 d R
H2 H 0.2841 -0.0568 0.3850 0.132 Uiso 1 1 d R
N1 N 0.46353(15) 0.25934(12) 0.54148(13) 0.0325(5) Uani 1 1 d .
N2 N 0.21689(15) -0.02256(13) 0.56629(13) 0.0308(5) Uani 1 1 d .
N3 N 0.62262(16) -0.06723(12) 0.73447(13) 0.0315(5) Uani 1 1 d .
N4 N 0.2240(3) 0.2358(3) 0.7748(3) 0.0969(15) Uani 1 1 d D
H3 H 0.2620 0.2694 0.7956 0.116 Uiso 1 1 calc R
N5 N -0.1419(2) -0.25045(18) 0.67015(18) 0.0614(9) Uani 1 1 d .
H4 H -0.1819 -0.2178 0.6760 0.074 Uiso 1 1 calc R
C1 C 0.53711(19) 0.24870(15) 0.50902(16) 0.0354(7) Uani 1 1 d .
H5 H 0.5913 0.2472 0.5422 0.042 Uiso 1 1 calc R
H6 H 0.5398 0.2885 0.4799 0.042 Uiso 1 1 calc R
C2 C 0.4275(2) 0.28684(19) 0.64844(18) 0.0474(8) Uani 1 1 d .
C3 C 0.4862(2) 0.30317(18) 0.60155(17) 0.0445(8) Uani 1 1 d .
H7 H 0.4808 0.3531 0.5895 0.053 Uiso 1 1 calc R
H8 H 0.5463 0.2943 0.6238 0.053 Uiso 1 1 calc R
C4 C 0.38336(19) 0.28677(16) 0.49504(16) 0.0374(7) Uani 1 1 d .
H9 H 0.3374 0.2898 0.5188 0.045 Uiso 1 1 calc R
H10 H 0.3653 0.2520 0.4602 0.045 Uiso 1 1 calc R
C5 C 0.3906(2) 0.35840(17) 0.46332(19) 0.0440(8) Uani 1 1 d .
C6 C 0.4191(3) 0.3589(2) 0.4056(2) 0.0651(11) Uani 1 1 d .
H11 H 0.4338 0.3161 0.3886 0.078 Uiso 1 1 calc R
C7 C 0.4264(4) 0.4233(3) 0.3715(3) 0.0893(17) Uani 1 1 d .
H12 H 0.4474 0.4225 0.3333 0.107 Uiso 1 1 calc R
C8 C 0.4033(4) 0.4852(3) 0.3945(3) 0.0898(18) Uani 1 1 d .
H13 H 0.4086 0.5271 0.3720 0.108 Uiso 1 1 calc R
C9 C 0.3712(3) 0.4877(2) 0.4516(3) 0.0754(15) Uani 1 1 d .
C10 C 0.3445(5) 0.5522(3) 0.4742(5) 0.121(3) Uani 1 1 d .
H14 H 0.3491 0.5941 0.4516 0.145 Uiso 1 1 calc R
C11 C 0.3115(6) 0.5537(4) 0.5295(5) 0.147(4) Uani 1 1 d .
H15 H 0.2928 0.5966 0.5437 0.177 Uiso 1 1 calc R
C12 C 0.3056(5) 0.4922(3) 0.5645(4) 0.128(3) Uani 1 1 d .
H16 H 0.2837 0.4945 0.6023 0.154 Uiso 1 1 calc R
C13 C 0.3311(4) 0.4280(3) 0.5449(3) 0.0810(15) Uani 1 1 d .
H17 H 0.3263 0.3874 0.5692 0.097 Uiso 1 1 calc R
C14 C 0.3645(3) 0.42310(19) 0.4883(2) 0.0571(11) Uani 1 1 d .
C15 C 0.20305(18) 0.01023(16) 0.49945(16) 0.0342(6) Uani 1 1 d .
H18 H 0.1561 0.0446 0.4939 0.041 Uiso 1 1 calc R
H19 H 0.1860 -0.0264 0.4662 0.041 Uiso 1 1 calc R
C16 C 0.1947(2) -0.13655(17) 0.62034(19) 0.0436(8) Uani 1 1 d .
C17 C 0.1559(2) -0.08202(16) 0.56839(18) 0.0390(7) Uani 1 1 d .
H20 H 0.1410 -0.1049 0.5256 0.047 Uiso 1 1 calc R
H21 H 0.1028 -0.0633 0.5777 0.047 Uiso 1 1 calc R
C18 C 0.21792(19) 0.03080(17) 0.62035(16) 0.0363(7) Uani 1 1 d .
H22 H 0.2649 0.0642 0.6208 0.044 Uiso 1 1 calc R
H23 H 0.2310 0.0059 0.6622 0.044 Uiso 1 1 calc R
C19 C 0.1347(2) 0.07249(17) 0.61530(17) 0.0377(7) Uani 1 1 d .
C20 C 0.1229(3) 0.13244(19) 0.5784(2) 0.0533(9) Uani 1 1 d .
H24 H 0.1670 0.1474 0.5585 0.064 Uiso 1 1 calc R
C21 C 0.0458(3) 0.1730(3) 0.5690(2) 0.0712(13) Uani 1 1 d .
H25 H 0.0391 0.2138 0.5430 0.085 Uiso 1 1 calc R
C22 C -0.0175(3) 0.1525(3) 0.5978(2) 0.0717(14) Uani 1 1 d .
H26 H -0.0687 0.1788 0.5908 0.086 Uiso 1 1 calc R
C23 C -0.0088(2) 0.0919(2) 0.6387(2) 0.0549(10) Uani 1 1 d .
C24 C -0.0756(3) 0.0715(3) 0.6692(3) 0.0777(15) Uani 1 1 d .
H27 H -0.1278 0.0965 0.6605 0.093 Uiso 1 1 calc R
C25 C -0.0642(4) 0.0153(3) 0.7116(3) 0.0880(18) Uani 1 1 d .
H28 H -0.1087 0.0028 0.7319 0.106 Uiso 1 1 calc R
C26 C 0.0140(4) -0.0242(3) 0.7254(3) 0.0790(15) Uani 1 1 d .
H29 H 0.0218 -0.0618 0.7551 0.095 Uiso 1 1 calc R
C27 C 0.0780(3) -0.0060(2) 0.6940(2) 0.0563(10) Uani 1 1 d .
H30 H 0.1291 -0.0325 0.7024 0.068 Uiso 1 1 calc R
C28 C 0.0694(2) 0.05131(18) 0.64925(18) 0.0434(8) Uani 1 1 d .
C29 C 0.5865(2) 0.00608(15) 0.73108(16) 0.0346(7) Uani 1 1 d .
H31 H 0.6328 0.0402 0.7321 0.042 Uiso 1 1 calc R
H32 H 0.5623 0.0145 0.7692 0.042 Uiso 1 1 calc R
C30 C 0.7645(2) -0.13037(18) 0.75339(18) 0.0408(7) Uani 1 1 d .
C31 C 0.71271(19) -0.07003(16) 0.77422(16) 0.0366(7) Uani 1 1 d .
H33 H 0.7118 -0.0760 0.8203 0.044 Uiso 1 1 calc R
H34 H 0.7414 -0.0253 0.7699 0.044 Uiso 1 1 calc R
C32 C 0.5646(2) -0.12137(17) 0.75614(16) 0.0386(7) Uani 1 1 d .
H35 H 0.5878 -0.1683 0.7511 0.046 Uiso 1 1 calc R
H36 H 0.5076 -0.1186 0.7265 0.046 Uiso 1 1 calc R
C33 C 0.5533(2) -0.11441(19) 0.82693(19) 0.0451(8) Uani 1 1 d .
C34 C 0.4902(3) -0.0700(2) 0.8388(2) 0.0644(11) Uani 1 1 d .
H37 H 0.4555 -0.0451 0.8039 0.077 Uiso 1 1 calc R
C35 C 0.4764(4) -0.0613(3) 0.9026(3) 0.0933(18) Uani 1 1 d .
H38 H 0.4343 -0.0299 0.9102 0.112 Uiso 1 1 calc R
C36 C 0.5261(5) -0.0998(3) 0.9535(3) 0.0929(19) Uani 1 1 d .
H39 H 0.5170 -0.0939 0.9957 0.111 Uiso 1 1 calc R
C37 C 0.5896(4) -0.1473(3) 0.9440(2) 0.0711(13) Uani 1 1 d .
C38 C 0.6403(4) -0.1895(3) 0.9972(2) 0.093(2) Uani 1 1 d .
H40 H 0.6303 -0.1857 1.0393 0.111 Uiso 1 1 calc R
C39 C 0.7025(4) -0.2347(3) 0.9860(3) 0.098(2) Uani 1 1 d U
H41 H 0.7358 -0.2606 1.0209 0.118 Uiso 1 1 calc R
C40 C 0.7170(3) -0.2428(3) 0.9232(3) 0.0805(17) Uani 1 1 d .
H42 H 0.7590 -0.2746 0.9162 0.097 Uiso 1 1 calc R
C41 C 0.6696(2) -0.2042(2) 0.8716(2) 0.0571(10) Uani 1 1 d .
H43 H 0.6802 -0.2104 0.8299 0.068 Uiso 1 1 calc R
C42 C 0.6047(2) -0.1548(2) 0.87965(19) 0.0523(10) Uani 1 1 d .
C43 C 0.1864(9) 0.1975(8) 0.8267(6) 0.303(8) Uani 1 1 d DU
H44 H 0.2087 0.1493 0.8324 0.364 Uiso 1 1 calc R
H45 H 0.2040 0.2219 0.8687 0.364 Uiso 1 1 calc R
C44 C 0.0906(9) 0.1960(9) 0.8059(7) 0.293(8) Uani 1 1 d DU
H46 H 0.0670 0.1772 0.8409 0.440 Uiso 1 1 calc R
H47 H 0.0732 0.1664 0.7676 0.440 Uiso 1 1 calc R
H48 H 0.0691 0.2434 0.7956 0.440 Uiso 1 1 calc R
C45 C 0.1600(6) 0.2706(5) 0.7232(5) 0.216(5) Uani 1 1 d DU
H49 H 0.1191 0.2976 0.7419 0.259 Uiso 1 1 calc R
H50 H 0.1280 0.2359 0.6926 0.259 Uiso 1 1 calc R
C46 C 0.2132(5) 0.3208(5) 0.6880(5) 0.152(3) Uani 1 1 d DU
H51 H 0.1743 0.3455 0.6529 0.228 Uiso 1 1 calc R
H52 H 0.2536 0.2932 0.6702 0.228 Uiso 1 1 calc R
H53 H 0.2444 0.3547 0.7191 0.228 Uiso 1 1 calc R
C47 C 0.2752(6) 0.1795(5) 0.7480(4) 0.163(4) Uani 1 1 d DU
H54 H 0.2343 0.1433 0.7269 0.195 Uiso 1 1 calc R
H55 H 0.2987 0.2015 0.7137 0.195 Uiso 1 1 calc R
C48 C 0.3486(7) 0.1426(5) 0.7944(5) 0.184(4) Uani 1 1 d DU
H56 H 0.3732 0.1073 0.7707 0.276 Uiso 1 1 calc R
H57 H 0.3271 0.1200 0.8288 0.276 Uiso 1 1 calc R
H58 H 0.3924 0.1767 0.8133 0.276 Uiso 1 1 calc R
C49 C -0.1813(3) -0.2871(3) 0.6079(3) 0.0933(17) Uani 1 1 d .
H59 H -0.1981 -0.2518 0.5734 0.112 Uiso 1 1 calc R
H80 H -0.2339 -0.3110 0.6129 0.112 Uiso 1 1 calc R
C50 C -0.1227(6) -0.3414(5) 0.5858(4) 0.170(4) Uani 1 1 d .
H61 H -0.1528 -0.3622 0.5448 0.255 Uiso 1 1 calc R
H62 H -0.1076 -0.3779 0.6186 0.255 Uiso 1 1 calc R
H63 H -0.0708 -0.3184 0.5799 0.255 Uiso 1 1 calc R
C51 C -0.0611(3) -0.2078(3) 0.6661(3) 0.0805(15) Uani 1 1 d .
H64 H -0.0392 -0.1839 0.7079 0.097 Uiso 1 1 calc R
H65 H -0.0164 -0.2404 0.6592 0.097 Uiso 1 1 calc R
C52 C -0.0769(4) -0.1543(3) 0.6129(3) 0.0893(16) Uani 1 1 d .
H66 H -0.0240 -0.1289 0.6134 0.134 Uiso 1 1 calc R
H67 H -0.1207 -0.1215 0.6195 0.134 Uiso 1 1 calc R
H68 H -0.0963 -0.1776 0.5711 0.134 Uiso 1 1 calc R
C53 C -0.1267(5) -0.2971(3) 0.7298(3) 0.104(2) Uani 1 1 d .
H69 H -0.1002 -0.2693 0.7684 0.125 Uiso 1 1 calc R
H70 H -0.0865 -0.3348 0.7252 0.125 Uiso 1 1 calc R
C54 C -0.2123(5) -0.3304(3) 0.7398(4) 0.123(3) Uani 1 1 d U
H71 H -0.2528 -0.2933 0.7431 0.185 Uiso 1 1 calc R
H72 H -0.2005 -0.3581 0.7795 0.185 Uiso 1 1 calc R
H73 H -0.2367 -0.3604 0.7030 0.185 Uiso 1 1 calc R

loop_
_atom_site_aniso_label
_atom_site_aniso_U_11
_atom_site_aniso_U_22
_atom_site_aniso_U_33
_atom_site_aniso_U_23
_atom_site_aniso_U_13
_atom_site_aniso_U_12
Zn1 0.0279(2) 0.0263(2) 0.0288(3) 0.00271(18) 0.00379(18) 0.00417(16)
Zn2 0.03421(18) 0.03041(18) 0.0289(2) 0.00392(13) 0.00363(14) 0.00456(13)
Zn3 0.03764(19) 0.02912(18) 0.0380(2) 0.00356(14) 0.00702(15) 0.00703(13)
Zn4 0.03100(18) 0.03594(19) 0.0372(2) 0.00556(15) 0.00802(15) 0.00686(13)
P1 0.0327(4) 0.0245(3) 0.0351(4) 0.0018(3) 0.0063(3) 0.0022(3)
P2 0.0267(3) 0.0324(4) 0.0347(4) 0.0072(3) 0.0055(3) 0.0055(3)
P3 0.0355(4) 0.0313(4) 0.0285(4) 0.0024(3) 0.0028(3) 0.0084(3)
O1 0.0347(10) 0.0275(10) 0.0337(12) 0.0004(8) 0.0078(9) 0.0034(8)
O2 0.0474(12) 0.0289(10) 0.0352(13) 0.0029(9) -0.0005(10) 0.0029(9)
O3 0.0410(12) 0.0296(11) 0.0611(16) 0.0019(10) 0.0214(11) 0.0015(9)
O4 0.0757(18) 0.0467(14) 0.0541(17) 0.0016(12) 0.0275(14) 0.0144(13)
O5 0.085(2) 0.080(2) 0.058(2) -0.0302(17) 0.0134(16) 0.0046(17)
O6 0.0271(9) 0.0331(10) 0.0334(12) 0.0075(8) 0.0054(8) 0.0053(8)
O7 0.0316(10) 0.0320(11) 0.0586(16) 0.0015(10) 0.0092(10) 0.0045(8)
O8 0.0298(10) 0.0572(14) 0.0374(13) 0.0139(11) 0.0065(9) 0.0067(9)
O9 0.0488(14) 0.0530(15) 0.0643(18) 0.0256(13) 0.0237(13) 0.0097(11)
O10 0.0668(17) 0.0540(16) 0.074(2) 0.0183(14) 0.0226(15) -0.0102(13)
O11 0.0320(10) 0.0294(10) 0.0288(11) 0.0031(8) 0.0034(8) 0.0081(8)
O12 0.0626(15) 0.0345(12) 0.0346(13) 0.0002(9) 0.0021(11) 0.0170(10)
O13 0.0343(11) 0.0579(14) 0.0304(12) 0.0026(10) 0.0052(9) 0.0060(10)
O14 0.0446(12) 0.0444(13) 0.0366(14) 0.0087(10) 0.0024(10) 0.0151(10)
O15 0.0442(14) 0.0771(19) 0.063(2) -0.0006(15) -0.0135(13) 0.0229(13)
O16 0.088(3) 0.101(3) 0.136(4) -0.046(3) 0.016(3) -0.024(2)
N1 0.0334(12) 0.0296(12) 0.0310(14) -0.0023(10) 0.0001(10) 0.0048(9)
N2 0.0267(11) 0.0317(12) 0.0339(14) 0.0022(10) 0.0063(10) 0.0014(9)
N3 0.0326(12) 0.0289(12) 0.0301(14) 0.0033(10) 0.0012(10) 0.0020(9)
N4 0.096(3) 0.106(4) 0.088(4) -0.036(3) 0.019(3) -0.030(3)
N5 0.0592(19) 0.062(2) 0.057(2) -0.0044(17) 0.0016(16) 0.0241(16)
C1 0.0325(14) 0.0295(14) 0.0415(19) -0.0007(13) 0.0029(13) 0.0002(11)
C2 0.054(2) 0.0461(19) 0.037(2) -0.0063(16) 0.0008(15) 0.0139(16)
C3 0.0451(18) 0.0395(17) 0.041(2) -0.0105(15) -0.0055(14) 0.0040(14)
C4 0.0364(15) 0.0329(15) 0.0385(18) 0.0017(13) -0.0006(13) 0.0070(12)
C5 0.0439(18) 0.0372(17) 0.047(2) 0.0063(15) 0.0016(15) 0.0066(13)
C6 0.073(3) 0.063(3) 0.059(3) 0.021(2) 0.012(2) 0.018(2)
C7 0.096(4) 0.089(4) 0.087(4) 0.049(3) 0.029(3) 0.017(3)
C8 0.085(4) 0.064(3) 0.109(5) 0.046(3) 0.000(3) -0.005(3)
C9 0.071(3) 0.038(2) 0.099(4) 0.009(2) -0.018(3) 0.0103(19)
C10 0.132(6) 0.037(3) 0.164(8) -0.003(4) -0.028(5) 0.024(3)
C11 0.190(8) 0.067(4) 0.165(9) -0.024(5) 0.001(7) 0.075(5)
C12 0.169(7) 0.083(4) 0.123(6) -0.023(4) 0.015(5) 0.067(4)
C13 0.099(4) 0.064(3) 0.076(4) -0.010(2) 0.012(3) 0.039(3)
C14 0.057(2) 0.0378(18) 0.065(3) 0.0023(18) -0.0092(19) 0.0131(16)
C15 0.0286(14) 0.0390(16) 0.0329(17) 0.0045(13) 0.0027(12) 0.0039(11)
C16 0.0511(19) 0.0340(16) 0.050(2) 0.0033(15) 0.0210(16) 0.0006(14)
C17 0.0360(16) 0.0370(16) 0.044(2) -0.0009(14) 0.0105(14) -0.0031(12)
C18 0.0343(15) 0.0381(16) 0.0346(17) -0.0008(13) 0.0044(13) 0.0038(12)
C19 0.0391(16) 0.0401(16) 0.0330(17) -0.0037(13) 0.0066(13) 0.0078(13)
C20 0.069(2) 0.0449(19) 0.050(2) 0.0023(17) 0.0214(19) 0.0167(18)
C21 0.093(3) 0.070(3) 0.050(3) 0.010(2) 0.015(2) 0.044(3)
C22 0.061(3) 0.093(3) 0.054(3) -0.012(2) -0.001(2) 0.042(2)
C23 0.0409(19) 0.073(3) 0.049(2) -0.023(2) 0.0073(16) 0.0096(17)
C24 0.050(2) 0.109(4) 0.079(4) -0.032(3) 0.024(2) 0.000(2)
C25 0.076(3) 0.111(4) 0.095(4) -0.041(4) 0.056(3) -0.025(3)
C26 0.105(4) 0.068(3) 0.078(4) -0.006(3) 0.050(3) -0.018(3)
C27 0.065(2) 0.051(2) 0.060(3) -0.0040(18) 0.030(2) -0.0001(18)
C28 0.0427(17) 0.0455(18) 0.041(2) -0.0115(15) 0.0084(15) 0.0034(14)
C29 0.0396(16) 0.0291(14) 0.0309(17) -0.0003(12) -0.0005(13) 0.0041(11)
C30 0.0366(16) 0.0412(17) 0.041(2) 0.0107(15) 0.0026(14) 0.0023(13)
C31 0.0327(15) 0.0394(16) 0.0336(18) 0.0034(13) -0.0013(13) -0.0013(12)
C32 0.0385(16) 0.0384(16) 0.0357(18) 0.0045(14) 0.0022(13) -0.0046(13)
C33 0.0415(17) 0.0507(19) 0.044(2) 0.0044(16) 0.0108(15) -0.0086(14)
C34 0.063(3) 0.069(3) 0.069(3) 0.002(2) 0.032(2) 0.003(2)
C35 0.100(4) 0.094(4) 0.102(5) -0.020(4) 0.057(4) -0.003(3)
C36 0.128(5) 0.108(4) 0.053(3) -0.015(3) 0.042(3) -0.040(4)
C37 0.092(3) 0.079(3) 0.041(2) 0.000(2) 0.014(2) -0.035(3)
C38 0.121(5) 0.107(4) 0.039(3) 0.017(3) -0.003(3) -0.060(4)
C39 0.100(4) 0.089(4) 0.082(4) 0.040(3) -0.026(3) -0.043(3)
C40 0.064(3) 0.071(3) 0.089(4) 0.040(3) -0.020(2) -0.022(2)
C41 0.052(2) 0.054(2) 0.061(3) 0.0236(19) 0.0028(18) -0.0082(17)
C42 0.055(2) 0.058(2) 0.040(2) 0.0100(17) 0.0035(16) -0.0239(17)
C43 0.322(12) 0.303(11) 0.288(12) 0.024(9) 0.076(9) -0.070(9)
C44 0.262(11) 0.337(12) 0.284(11) -0.004(9) 0.068(9) -0.044(9)
C45 0.218(9) 0.213(8) 0.188(8) -0.037(7) -0.013(7) 0.057(7)
C46 0.114(5) 0.185(7) 0.179(7) 0.056(6) 0.077(5) 0.018(5)
C47 0.149(6) 0.192(7) 0.144(7) -0.065(6) 0.027(5) 0.033(6)
C48 0.197(8) 0.170(7) 0.167(8) -0.008(6) 0.005(6) 0.035(6)
C49 0.072(3) 0.118(5) 0.075(4) -0.018(3) -0.014(3) 0.001(3)
C50 0.151(7) 0.187(8) 0.153(8) -0.116(7) -0.003(6) 0.038(6)
C51 0.055(2) 0.092(4) 0.082(4) -0.015(3) -0.010(2) 0.013(2)
C52 0.076(3) 0.109(4) 0.082(4) 0.005(3) 0.016(3) 0.002(3)
C53 0.159(6) 0.069(3) 0.071(4) 0.010(3) -0.001(4) 0.050(4)
C54 0.151(6) 0.088(4) 0.147(6) 0.051(4) 0.068(5) 0.042(4)

loop_
_atom_type_symbol
_atom_type_description
_atom_type_scat_dispersion_real
_atom_type_scat_dispersion_imag
_atom_type_scat_source
C C 0.0033 0.0016 'International Tables Vol C Tables 4.2.6.8 and 6.1.1.4'
H H 0.0000 0.0000 'International Tables Vol C Tables 4.2.6.8 and 6.1.1.4'
N N 0.0061 0.0033 'International Tables Vol C Tables 4.2.6.8 and 6.1.1.4'
O O 0.0106 0.0060 'International Tables Vol C Tables 4.2.6.8 and 6.1.1.4'
P P 0.1023 0.0942 'International Tables Vol C Tables 4.2.6.8 and 6.1.1.4'
Zn Zn 0.2839 1.4301 'International Tables Vol C Tables 4.2.6.8 and 6.1.1.4'

loop_
_geom_angle_atom_site_label_1
_geom_angle_atom_site_label_2
_geom_angle_atom_site_label_3
_geom_angle
_geom_angle_site_symmetry_1
_geom_angle_site_symmetry_3
O6 Zn1 O6 180.000(1) . 3_656
O6 Zn1 O11 93.91(8) . 3_656
O6 Zn1 O11 86.09(8) 3_656 3_656
O6 Zn1 O11 86.09(8) . .
O6 Zn1 O11 93.91(8) 3_656 .
O11 Zn1 O11 180.00(4) 3_656 .
O6 Zn1 O1 91.76(7) . 3_656
O6 Zn1 O1 88.24(7) 3_656 3_656
O11 Zn1 O1 91.96(8) 3_656 3_656
O11 Zn1 O1 88.04(8) . 3_656
O6 Zn1 O1 88.24(7) . .
O6 Zn1 O1 91.76(7) 3_656 .
O11 Zn1 O1 88.04(8) 3_656 .
O11 Zn1 O1 91.96(8) . .
O1 Zn1 O1 180.00(12) 3_656 .
O2 Zn2 O8 120.56(10) 3_656 3_656
O2 Zn2 O14 101.98(9) 3_656 .
O8 Zn2 O14 90.67(9) 3_656 .
O2 Zn2 O11 95.02(9) 3_656 .
O8 Zn2 O11 91.10(9) 3_656 .
O14 Zn2 O11 159.08(9) . .
O2 Zn2 N3 113.66(10) 3_656 .
O8 Zn2 N3 125.78(10) 3_656 .
O14 Zn2 N3 77.68(9) . .
O11 Zn2 N3 84.42(8) . .
O7 Zn3 O12 119.22(10) . .
O7 Zn3 O4 101.39(11) . .
O12 Zn3 O4 93.04(11) . .
O7 Zn3 N1 112.17(9) . .
O12 Zn3 N1 128.57(10) . .
O4 Zn3 N1 78.47(10) . .
O7 Zn3 O1 94.27(9) . .
O12 Zn3 O1 90.38(9) . .
O4 Zn3 O1 159.76(10) . .
N1 Zn3 O1 83.82(9) . .
O3 Zn4 O13 119.28(10) 3_656 .
O3 Zn4 O9 92.27(10) 3_656 .
O13 Zn4 O9 99.39(11) . .
O3 Zn4 N2 129.01(10) 3_656 .
O13 Zn4 N2 111.70(9) . .
O9 Zn4 N2 78.09(10) . .
O3 Zn4 O6 92.24(9) 3_656 .
O13 Zn4 O6 94.66(9) . .
O9 Zn4 O6 160.76(9) . .
N2 Zn4 O6 84.55(8) . .
O3 P1 O2 113.58(15) . .
O3 P1 O1 113.59(12) . .
O2 P1 O1 111.93(12) . .
O3 P1 C1 105.19(13) . .
O2 P1 C1 108.92(13) . .
O1 P1 C1 102.71(14) . .
O8 P2 O7 113.68(14) . .
O8 P2 O6 112.76(13) . .
O7 P2 O6 112.02(12) . .
O8 P2 C15 105.01(13) . .
O7 P2 C15 109.74(14) . .
O6 P2 C15 102.76(13) . .
O12 P3 O13 113.98(14) . .
O12 P3 O11 113.64(13) . .
O13 P3 O11 112.18(13) . .
O12 P3 C29 105.12(14) . .
O13 P3 C29 108.07(14) . .
O11 P3 C29 102.79(13) . .
P1 O1 Zn1 126.03(12) . .
P1 O1 Zn3 114.09(11) . .
Zn1 O1 Zn3 117.13(9) . .
P1 O2 Zn2 124.12(13) . 3_656
P1 O3 Zn4 130.28(14) . 3_656
C2 O4 Zn3 116.1(2) . .
P2 O6 Zn1 125.83(12) . .
P2 O6 Zn4 115.06(11) . .
Zn1 O6 Zn4 118.17(9) . .
P2 O7 Zn3 124.25(12) . .
P2 O8 Zn2 128.15(14) . 3_656
C16 O9 Zn4 114.5(2) . .
P3 O11 Zn1 126.40(11) . .
P3 O11 Zn2 115.25(11) . .
Zn1 O11 Zn2 117.03(9) . .
P3 O12 Zn3 131.55(15) . .
P3 O13 Zn4 122.38(14) . .
C30 O14 Zn2 114.9(2) . .
H1 O16 H2 109.8 . .
C3 N1 C1 113.6(2) . .
C3 N1 C4 111.2(2) . .
C1 N1 C4 112.7(3) . .
C3 N1 Zn3 103.4(2) . .
C1 N1 Zn3 109.91(17) . .
C4 N1 Zn3 105.46(18) . .
C17 N2 C15 112.5(2) . .
C17 N2 C18 112.1(2) . .
C15 N2 C18 113.4(2) . .
C17 N2 Zn4 104.91(17) . .
C15 N2 Zn4 109.19(17) . .
C18 N2 Zn4 104.05(17) . .
C31 N3 C29 111.7(2) . .
C31 N3 C32 112.5(2) . .
C29 N3 C32 112.8(2) . .
C31 N3 Zn2 104.73(19) . .
C29 N3 Zn2 109.43(19) . .
C32 N3 Zn2 105.11(18) . .
C45 N4 C47 112.4(6) . .
C45 N4 C43 114.8(7) . .
C47 N4 C43 105.0(7) . .
C45 N4 H3 108.1 . .
C47 N4 H3 108.1 . .
C43 N4 H3 108.1 . .
C49 N5 C53 114.3(4) . .
C49 N5 C51 112.7(4) . .
C53 N5 C51 112.2(4) . .
C49 N5 H4 105.6 . .
C53 N5 H4 105.6 . .
C51 N5 H4 105.6 . .
N1 C1 P1 110.96(19) . .
N1 C1 H5 109.4 . .
P1 C1 H5 109.4 . .
N1 C1 H6 109.4 . .
P1 C1 H6 109.4 . .
H5 C1 H6 108.0 . .
O5 C2 O4 124.7(4) . .
O5 C2 C3 118.9(4) . .
O4 C2 C3 116.3(3) . .
N1 C3 C2 111.6(3) . .
N1 C3 H7 109.3 . .
C2 C3 H7 109.3 . .
N1 C3 H8 109.3 . .
C2 C3 H8 109.3 . .
H7 C3 H8 108.0 . .
N1 C4 C5 116.8(3) . .
N1 C4 H9 108.1 . .
C5 C4 H9 108.1 . .
N1 C4 H10 108.1 . .
C5 C4 H10 108.1 . .
H9 C4 H10 107.3 . .
C6 C5 C14 119.7(4) . .
C6 C5 C4 117.3(3) . .
C14 C5 C4 122.9(3) . .
C5 C6 C7 121.5(5) . .
C5 C6 H11 119.3 . .
C7 C6 H11 119.3 . .
C8 C7 C6 120.1(5) . .
C8 C7 H12 120.0 . .
C6 C7 H12 120.0 . .
C7 C8 C9 121.0(4) . .
C7 C8 H13 119.5 . .
C9 C8 H13 119.5 . .
C8 C9 C10 120.8(6) . .
C8 C9 C14 120.3(4) . .
C10 C9 C14 118.9(6) . .
C11 C10 C9 120.2(7) . .
C11 C10 H14 119.9 . .
C9 C10 H14 119.9 . .
C10 C11 C12 120.7(6) . .
C10 C11 H15 119.6 . .
C12 C11 H15 119.6 . .
C13 C12 C11 121.5(8) . .
C13 C12 H16 119.3 . .
C11 C12 H16 119.3 . .
C12 C13 C14 120.3(6) . .
C12 C13 H17 119.8 . .
C14 C13 H17 119.8 . .
C13 C14 C5 124.2(4) . .
C13 C14 C9 118.3(4) . .
C5 C14 C9 117.5(4) . .
N2 C15 P2 111.61(19) . .
N2 C15 H18 109.3 . .
P2 C15 H18 109.3 . .
N2 C15 H19 109.3 . .
P2 C15 H19 109.3 . .
H18 C15 H19 108.0 . .
O10 C16 O9 123.4(3) . .
O10 C16 C17 119.3(3) . .
O9 C16 C17 117.2(3) . .
N2 C17 C16 111.9(3) . .
N2 C17 H20 109.2 . .
C16 C17 H20 109.2 . .
N2 C17 H21 109.2 . .
C16 C17 H21 109.2 . .
H20 C17 H21 107.9 . .
N2 C18 C19 115.7(2) . .
N2 C18 H22 108.4 . .
C19 C18 H22 108.4 . .
N2 C18 H23 108.4 . .
C19 C18 H23 108.4 . .
H22 C18 H23 107.4 . .
C20 C19 C28 119.4(3) . .
C20 C19 C18 118.3(3) . .
C28 C19 C18 122.2(3) . .
C19 C20 C21 122.0(4) . .
C19 C20 H24 119.0 . .
C21 C20 H24 119.0 . .
C22 C21 C20 119.5(4) . .
C22 C21 H25 120.2 . .
C20 C21 H25 120.2 . .
C21 C22 C23 121.7(4) . .
C21 C22 H26 119.2 . .
C23 C22 H26 119.2 . .
C24 C23 C22 121.0(4) . .
C24 C23 C28 119.9(4) . .
C22 C23 C28 119.1(4) . .
C25 C24 C23 120.3(5) . .
C25 C24 H27 119.8 . .
C23 C24 H27 119.8 . .
C24 C25 C26 121.2(5) . .
C24 C25 H28 119.4 . .
C26 C25 H28 119.4 . .
C27 C26 C25 118.6(5) . .
C27 C26 H29 120.7 . .
C25 C26 H29 120.7 . .
C26 C27 C28 122.5(4) . .
C26 C27 H30 118.7 . .
C28 C27 H30 118.7 . .
C27 C28 C23 117.3(4) . .
C27 C28 C19 124.5(3) . .
C23 C28 C19 118.1(3) . .
N3 C29 P3 111.2(2) . .
N3 C29 H31 109.4 . .
P3 C29 H31 109.4 . .
N3 C29 H32 109.4 . .
P3 C29 H32 109.4 . .
H31 C29 H32 108.0 . .
O15 C30 O14 125.1(3) . .
O15 C30 C31 118.3(3) . .
O14 C30 C31 116.5(3) . .
N3 C31 C30 112.3(3) . .
N3 C31 H33 109.1 . .
C30 C31 H33 109.1 . .
N3 C31 H34 109.1 . .
C30 C31 H34 109.1 . .
H33 C31 H34 107.9 . .
N3 C32 C33 116.4(3) . .
N3 C32 H35 108.2 . .
C33 C32 H35 108.2 . .
N3 C32 H36 108.2 . .
C33 C32 H36 108.2 . .
H35 C32 H36 107.3 . .
C34 C33 C42 119.8(4) . .
C34 C33 C32 118.6(4) . .
C42 C33 C32 121.6(3) . .
C33 C34 C35 121.3(5) . .
C33 C34 H37 119.3 . .
C35 C34 H37 119.3 . .
C36 C35 C34 119.0(5) . .
C36 C35 H38 120.5 . .
C34 C35 H38 120.5 . .
C35 C36 C37 122.2(5) . .
C35 C36 H39 118.9 . .
C37 C36 H39 118.9 . .
C36 C37 C42 118.7(5) . .
C36 C37 C38 122.3(5) . .
C42 C37 C38 119.0(5) . .
C39 C38 C37 120.4(5) . .
C39 C38 H40 119.8 . .
C37 C38 H40 119.8 . .
C38 C39 C40 120.9(5) . .
C38 C39 H41 119.6 . .
C40 C39 H41 119.6 . .
C41 C40 C39 120.2(6) . .
C41 C40 H42 119.9 . .
C39 C40 H42 119.9 . .
C40 C41 C42 122.2(5) . .
C40 C41 H43 118.9 . .
C42 C41 H43 118.9 . .
C41 C42 C37 117.3(4) . .
C41 C42 C33 123.8(4) . .
C37 C42 C33 118.9(4) . .
C44 C43 N4 109.8(11) . .
C44 C43 H44 109.7 . .
N4 C43 H44 109.7 . .
C44 C43 H45 109.7 . .
N4 C43 H45 109.7 . .
H44 C43 H45 108.2 . .
C43 C44 H46 109.5 . .
C43 C44 H47 109.5 . .
H46 C44 H47 109.5 . .
C43 C44 H48 109.5 . .
H46 C44 H48 109.5 . .
H47 C44 H48 109.5 . .
N4 C45 C46 105.3(7) . .
N4 C45 H49 110.7 . .
C46 C45 H49 110.7 . .
N4 C45 H50 110.7 . .
C46 C45 H50 110.7 . .
H49 C45 H50 108.8 . .
C45 C46 H51 109.5 . .
C45 C46 H52 109.5 . .
H51 C46 H52 109.5 . .
C45 C46 H53 109.5 . .
H51 C46 H53 109.5 . .
H52 C46 H53 109.5 . .
C48 C47 N4 119.0(7) . .
C48 C47 H54 107.6 . .
N4 C47 H54 107.6 . .
C48 C47 H55 107.6 . .
N4 C47 H55 107.6 . .
H54 C47 H55 107.0 . .
C47 C48 H56 109.5 . .
C47 C48 H57 109.5 . .
H56 C48 H57 109.5 . .
C47 C48 H58 109.5 . .
H56 C48 H58 109.5 . .
H57 C48 H58 109.5 . .
N5 C49 C50 114.7(5) . .
N5 C49 H59 108.6 . .
C50 C49 H59 108.6 . .
N5 C49 H80 108.6 . .
C50 C49 H80 108.6 . .
H59 C49 H80 107.6 . .
C49 C50 H61 109.5 . .
C49 C50 H62 109.5 . .
H61 C50 H62 109.5 . .
C49 C50 H63 109.5 . .
H61 C50 H63 109.5 . .
H62 C50 H63 109.5 . .
C52 C51 N5 113.6(4) . .
C52 C51 H64 108.8 . .
N5 C51 H64 108.8 . .
C52 C51 H65 108.8 . .
N5 C51 H65 108.8 . .
H64 C51 H65 107.7 . .
C51 C52 H66 109.5 . .
C51 C52 H67 109.5 . .
H66 C52 H67 109.5 . .
C51 C52 H68 109.5 . .
H66 C52 H68 109.5 . .
H67 C52 H68 109.5 . .
N5 C53 C54 111.8(5) . .
N5 C53 H69 109.3 . .
C54 C53 H69 109.3 . .
N5 C53 H70 109.3 . .
C54 C53 H70 109.3 . .
H69 C53 H70 107.9 . .
C53 C54 H71 109.5 . .
C53 C54 H72 109.5 . .
H71 C54 H72 109.5 . .
C53 C54 H73 109.5 . .
H71 C54 H73 109.5 . .
H72 C54 H73 109.5 . .

loop_
_geom_bond_atom_site_label_1
_geom_bond_atom_site_label_2
_geom_bond_distance
_geom_bond_site_symmetry_2
Zn1 O6 2.110(2) .
Zn1 O6 2.110(2) 3_656
Zn1 O11 2.117(2) 3_656
Zn1 O11 2.117(2) .
Zn1 O1 2.125(2) 3_656
Zn1 O1 2.125(2) .
Zn2 O2 1.946(2) 3_656
Zn2 O8 1.963(2) 3_656
Zn2 O14 2.095(2) .
Zn2 O11 2.1568(19) .
Zn2 N3 2.178(3) .
Zn3 O7 1.958(2) .
Zn3 O12 1.960(2) .
Zn3 O4 2.040(3) .
Zn3 N1 2.184(3) .
Zn3 O1 2.200(2) .
Zn4 O3 1.944(2) 3_656
Zn4 O13 1.946(2) .
Zn4 O9 2.088(2) .
Zn4 N2 2.159(2) .
Zn4 O6 2.182(2) .
P1 O3 1.514(2) .
P1 O2 1.522(2) .
P1 O1 1.533(2) .
P1 C1 1.820(3) .
P2 O8 1.516(3) .
P2 O7 1.518(2) .
P2 O6 1.538(2) .
P2 C15 1.819(3) .
P3 O12 1.510(2) .
P3 O13 1.519(2) .
P3 O11 1.536(2) .
P3 C29 1.816(3) .
O2 Zn2 1.946(2) 3_656
O3 Zn4 1.944(2) 3_656
O4 C2 1.276(5) .
O5 C2 1.222(4) .
O8 Zn2 1.963(2) 3_656
O9 C16 1.270(4) .
O10 C16 1.234(4) .
O14 C30 1.283(4) .
O15 C30 1.220(4) .
O16 H1 0.8505 .
O16 H2 0.8511 .
N1 C3 1.472(4) .
N1 C1 1.486(4) .
N1 C4 1.497(4) .
N2 C17 1.483(4) .
N2 C15 1.493(4) .
N2 C18 1.506(4) .
N3 C31 1.473(4) .
N3 C29 1.487(4) .
N3 C32 1.506(4) .
N4 C45 1.451(7) .
N4 C47 1.515(6) .
N4 C43 1.528(8) .
N4 H3 0.9100 .
N5 C49 1.476(6) .
N5 C53 1.496(6) .
N5 C51 1.525(6) .
N5 H4 0.9100 .
C1 H5 0.9700 .
C1 H6 0.9700 .
C2 C3 1.524(5) .
C3 H7 0.9700 .
C3 H8 0.9700 .
C4 C5 1.516(4) .
C4 H9 0.9700 .
C4 H10 0.9700 .
C5 C6 1.377(6) .
C5 C14 1.421(5) .
C6 C7 1.423(6) .
C6 H11 0.9300 .
C7 C8 1.340(8) .
C7 H12 0.9300 .
C8 C9 1.398(8) .
C8 H13 0.9300 .
C9 C10 1.400(8) .
C9 C14 1.452(6) .
C10 C11 1.371(11) .
C10 H14 0.9300 .
C11 C12 1.383(11) .
C11 H15 0.9300 .
C12 C13 1.363(6) .
C12 H16 0.9300 .
C13 C14 1.401(7) .
C13 H17 0.9300 .
C15 H18 0.9700 .
C15 H19 0.9700 .
C16 C17 1.515(5) .
C17 H20 0.9700 .
C17 H21 0.9700 .
C18 C19 1.513(4) .
C18 H22 0.9700 .
C18 H23 0.9700 .
C19 C20 1.353(5) .
C19 C28 1.435(5) .
C20 C21 1.412(5) .
C20 H24 0.9300 .
C21 C22 1.336(7) .
C21 H25 0.9300 .
C22 C23 1.410(7) .
C22 H26 0.9300 .
C23 C24 1.404(7) .
C23 C28 1.424(5) .
C24 C25 1.362(8) .
C24 H27 0.9300 .
C25 C26 1.413(8) .
C25 H28 0.9300 .
C26 C27 1.367(6) .
C26 H29 0.9300 .
C27 C28 1.411(5) .
C27 H30 0.9300 .
C29 H31 0.9700 .
C29 H32 0.9700 .
C30 C31 1.519(5) .
C31 H33 0.9700 .
C31 H34 0.9700 .
C32 C33 1.532(5) .
C32 H35 0.9700 .
C32 H36 0.9700 .
C33 C34 1.365(6) .
C33 C42 1.426(5) .
C34 C35 1.406(7) .
C34 H37 0.9300 .
C35 C36 1.371(9) .
C35 H38 0.9300 .
C36 C37 1.390(8) .
C36 H39 0.9300 .
C37 C42 1.422(6) .
C37 C38 1.447(8) .
C38 C39 1.359(9) .
C38 H40 0.9300 .
C39 C40 1.387(9) .
C39 H41 0.9300 .
C40 C41 1.369(5) .
C40 H42 0.9300 .
C41 C42 1.420(6) .
C41 H43 0.9300 .
C43 C44 1.475(9) .
C43 H44 0.9700 .
C43 H45 0.9700 .
C44 H46 0.9600 .
C44 H47 0.9600 .
C44 H48 0.9600 .
C45 C46 1.556(8) .
C45 H49 0.9700 .
C45 H50 0.9700 .
C46 H51 0.9600 .
C46 H52 0.9600 .
C46 H53 0.9600 .
C47 C48 1.498(8) .
C47 H54 0.9700 .
C47 H55 0.9700 .
C48 H56 0.9600 .
C48 H57 0.9600 .
C48 H58 0.9600 .
C49 C50 1.517(8) .
C49 H59 0.9700 .
C49 H80 0.9700 .
C50 H61 0.9600 .
C50 H62 0.9600 .
C50 H63 0.9600 .
C51 C52 1.476(7) .
C51 H64 0.9700 .
C51 H65 0.9700 .
C52 H66 0.9600 .
C52 H67 0.9600 .
C52 H68 0.9600 .
C53 C54 1.547(9) .
C53 H69 0.9700 .
C53 H70 0.9700 .
C54 H71 0.9600 .
C54 H72 0.9600 .
C54 H73 0.9600 .

loop_
_geom_hbond_atom_site_label_D
_geom_hbond_atom_site_label_H
_geom_hbond_atom_site_label_A
_geom_hbond_distance_DH
_geom_hbond_distance_HA
_geom_hbond_distance_DA
_geom_hbond_angle_DHA
_geom_hbond_site_symmetry_A
N4 H3 O10 0.91 1.99 2.868(5) 160.5 2_556
N5 H4 O14 0.91 1.88 2.784(4) 171.9 1_455
